data_4323499
loop_
_publ_author_name
'Jennifer L. Jolas'
'Silke Hoppe'
'Kenton H. Whitmire'

_publ_contact_author
; 
Dr. Kenton. H. Whitmire
Chemistry Department MS 60
Rice University
6100 Main Street
Houston TX 77005-1892
U.S.A.
;
_publ_contact_author_email whitmir@rice.edu
_publ_contact_author_fax (1)-713-737-5652
_publ_contact_author_phone (1)-713-737-5650
_publ_section_title
;
 Oligomerization and Oxide Formation in Bismuth Aryloxides: Synthesis,
 Characterization, and Structures of [NaBi(OC6F5)4(THF)]\\infty and
 Na4Bi2(\m6-O)(OC6F5)8(THF)4
;
_journal_name_full 'Inorganic Chemistry'
_journal_page_first 3335
_journal_page_last 3340
_journal_paper_doi 10.1021/ic961481j
_journal_volume 36
_journal_year 1997
_chemical_formula_moiety Na4Bi2(O)(OC6F5)8(OC4H8)4
_chemical_formula_structural Na4Bi2(O)(OC6F5)8(OC4H8)4
_chemical_formula_sum 'C64 H32 Bi2 F40 Na4 O13'
_chemical_formula_weight 2278.82
_chemical_name_systematic
; 
 ? 
;
_space_group_IT_number 2
_symmetry_cell_setting triclinic
_symmetry_space_group_name_Hall '-P 1'
_symmetry_space_group_name_H-M 'P -1'
_atom_sites_solution_hydrogens geom
_atom_sites_solution_primary direct
_atom_sites_solution_secondary difmap
_audit_creation_method SHELXL
_cell_angle_alpha 108.47(3)
_cell_angle_beta 102.78(3)
_cell_angle_gamma 108.61(3)
_cell_formula_units_Z 1
_cell_length_a 14.059(3)
_cell_length_b 14.060(3)
_cell_length_c 11.531(2)
_cell_measurement_reflns_used 25
_cell_measurement_temperature 193(2)
_cell_measurement_theta_max 14.940
_cell_measurement_theta_min 7.500
_cell_volume 1912.6(11)
_computing_cell_refinement 'TEXSAN 5.0'
_computing_data_collection 'TEXSAN 5.0'
_computing_data_reduction 'TEXSAN 5.0'
_computing_molecular_graphics 'SHELXTL-PLUS (Siemens, 1992)'
_computing_publication_material 'SHELXL-93 (Sheldrick, 1993)'
_computing_structure_refinement 'SHELXL-93 (Sheldrick, 1993)'
_computing_structure_solution 'SHELXS-86 (Sheldrick, 1990)'
_diffrn_ambient_temperature 193(2)
_diffrn_measurement_device 'Rigaku AFC5S'
_diffrn_measurement_method \w-scans
_diffrn_radiation_monochromator graphite
_diffrn_radiation_source 'normal-focus sealed tube'
_diffrn_radiation_type MoK\a
_diffrn_radiation_wavelength 0.71073
_diffrn_reflns_av_R_equivalents 0.0908
_diffrn_reflns_av_sigmaI/netI 0.1038
_diffrn_reflns_limit_h_max 15
_diffrn_reflns_limit_h_min 0
_diffrn_reflns_limit_k_max 15
_diffrn_reflns_limit_k_min -16
_diffrn_reflns_limit_l_max 13
_diffrn_reflns_limit_l_min -13
_diffrn_reflns_number 5628
_diffrn_reflns_theta_max 25.00
_diffrn_reflns_theta_min 2.08
_diffrn_standards_interval_count 150
_diffrn_standards_number 3
_exptl_absorpt_coefficient_mu 4.774
_exptl_absorpt_correction_T_max 1.000
_exptl_absorpt_correction_T_min 0.8005
_exptl_absorpt_correction_type psi-scans
_exptl_crystal_colour yellow
_exptl_crystal_density_diffrn 1.978
_exptl_crystal_description diamond
_exptl_crystal_F_000 1090
_exptl_crystal_size_max 0.4
_exptl_crystal_size_mid 0.4
_exptl_crystal_size_min 0.3
_refine_diff_density_max 2.048
_refine_diff_density_min -1.780
_refine_diff_density_rms 0.176
_refine_ls_extinction_method none
_refine_ls_goodness_of_fit_all 1.066
_refine_ls_goodness_of_fit_obs 1.110
_refine_ls_hydrogen_treatment constr
_refine_ls_matrix_type full
_refine_ls_number_parameters 498
_refine_ls_number_reflns 5331
_refine_ls_number_restraints 189
_refine_ls_restrained_S_all 1.070
_refine_ls_restrained_S_obs 1.113
_refine_ls_R_factor_all 0.1335
_refine_ls_R_factor_obs 0.0833
_refine_ls_shift/esd_max 0.001
_refine_ls_shift/esd_mean 0.000
_refine_ls_structure_factor_coef Fsqd
_refine_ls_weighting_details 'w=1/[\s^2^(Fo^2^)+(0.1008P)^2^+25.4112P] where P=(Fo^2^+2Fc^2^)/3'
_refine_ls_weighting_scheme calc
_refine_ls_wR_factor_all 0.2296
_refine_ls_wR_factor_obs 0.2000
_reflns_number_observed 3863
_reflns_number_total 5331
_reflns_observed_criterion >2sigma(I)
_cod_data_source_file ic961481j_1.cif
_cod_data_source_block Compound_2
_cod_depositor_comments
;
The following automatic conversions were performed:

'_refine_ls_weighting_scheme' value 'calc
w=1/[\s^2^(Fo^2^)+(0.1008P)^2^+25.4112P] where P=(Fo^2^+2Fc^2^)/3'
was changed to 'calc'. New tag '_refine_ls_weighting_details' was
created. The value of the new tag was set to
'w=1/[\s^2^(Fo^2^)+(0.1008P)^2^+25.4112P] where P=(Fo^2^+2Fc^2^)/3'.

Automatic conversion script
Id: cif_fix_values 3143 2015-03-26 13:38:13Z robertas 
;
_cod_original_cell_volume 1912.6(7)
_cod_database_code 4323499

loop_
_symmetry_equiv_pos_as_xyz
'x, y, z'
'-x, -y, -z'

loop_
_atom_site_aniso_label
_atom_site_aniso_U_11
_atom_site_aniso_U_22
_atom_site_aniso_U_33
_atom_site_aniso_U_23
_atom_site_aniso_U_13
_atom_site_aniso_U_12
Bi1 0.0377(5) 0.0427(5) 0.0465(5) 0.0142(3) 0.0160(3) 0.0169(3)
Na1 0.0377(5) 0.0427(5) 0.0465(5) 0.0142(3) 0.0160(3) 0.0169(3)
Bi2 0.113(3) 0.071(2) 0.062(2) 0.021(2) 0.024(2) 0.016(2)
Na2 0.113(3) 0.071(2) 0.062(2) 0.021(2) 0.024(2) 0.016(2)
Bi3 0.120(4) 0.089(3) 0.065(3) 0.029(2) 0.021(2) 0.048(3)
Na3 0.120(4) 0.089(3) 0.065(3) 0.029(2) 0.021(2) 0.048(3)
O1 0.067(11) 0.040(8) 0.082(11) 0.027(8) 0.018(9) 0.025(8)
O10 0.051(7) 0.057(7) 0.062(7) 0.024(6) 0.021(6) 0.014(5)
C11 0.064(11) 0.047(9) 0.062(11) 0.030(8) 0.035(9) 0.028(9)
C12 0.070(13) 0.072(12) 0.061(11) 0.019(10) 0.032(10) 0.018(10)
C13 0.056(12) 0.079(14) 0.081(14) 0.027(12) 0.013(11) -0.003(11)
C14 0.055(13) 0.129(20) 0.088(16) 0.039(15) 0.031(12) 0.017(13)
C15 0.096(16) 0.077(13) 0.074(13) 0.030(11) 0.051(12) 0.044(12)
C16 0.061(12) 0.061(11) 0.073(12) 0.026(10) 0.030(10) 0.027(10)
F12 0.092(9) 0.081(8) 0.078(8) 0.002(6) 0.026(7) 0.011(6)
F13 0.102(10) 0.129(12) 0.131(12) 0.020(10) 0.049(9) -0.021(9)
F14 0.100(10) 0.167(14) 0.152(14) 0.049(11) 0.083(10) 0.019(10)
F15 0.132(12) 0.141(12) 0.107(10) 0.029(9) 0.076(9) 0.046(10)
F16 0.107(9) 0.064(7) 0.088(8) 0.015(6) 0.046(7) 0.012(7)
O20 0.095(9) 0.063(7) 0.056(7) 0.015(6) 0.025(7) 0.044(7)
O30 0.084(8) 0.061(7) 0.049(6) 0.020(6) 0.019(6) 0.040(6)
C31 0.059(11) 0.054(9) 0.042(9) 0.016(8) 0.012(8) 0.023(8)
C32 0.070(12) 0.077(12) 0.067(12) 0.033(10) 0.032(10) 0.033(10)
C33 0.102(16) 0.068(12) 0.082(15) 0.036(11) 0.010(13) 0.056(12)
C34 0.091(16) 0.071(12) 0.057(12) 0.039(10) 0.008(11) 0.019(11)
C35 0.087(15) 0.074(13) 0.076(14) 0.050(11) 0.025(12) 0.014(12)
C36 0.078(13) 0.060(10) 0.044(10) 0.023(8) 0.023(9) 0.028(9)
F32 0.112(9) 0.117(9) 0.097(8) 0.056(7) 0.051(8) 0.076(8)
F33 0.142(12) 0.126(11) 0.134(12) 0.072(10) 0.032(10) 0.089(10)
F34 0.145(12) 0.095(8) 0.080(8) 0.051(7) 0.021(8) 0.047(8)
F35 0.124(11) 0.119(10) 0.089(9) 0.061(8) 0.046(8) 0.036(8)
F36 0.098(9) 0.126(10) 0.085(8) 0.053(7) 0.041(7) 0.062(8)
O40 0.060(7) 0.059(7) 0.055(7) 0.015(6) 0.017(6) 0.020(6)
C41 0.038(9) 0.041(9) 0.051(10) -0.004(7) -0.001(8) 0.008(7)
C42 0.070(12) 0.057(11) 0.050(10) 0.000(9) 0.024(10) 0.013(10)
C43 0.079(15) 0.049(12) 0.113(19) 0.005(13) 0.028(15) 0.014(11)
C44 0.089(17) 0.077(16) 0.095(19) -0.033(15) -0.021(15) 0.025(14)
C45 0.111(19) 0.118(20) 0.060(14) 0.012(14) 0.006(13) 0.065(17)
C46 0.071(12) 0.078(13) 0.038(10) 0.010(9) 0.000(9) 0.039(11)
F42 0.103(9) 0.072(7) 0.121(10) 0.036(7) 0.057(8) 0.020(7)
F43 0.118(11) 0.055(8) 0.194(16) 0.001(9) 0.043(11) 0.004(7)
F44 0.152(15) 0.132(13) 0.110(11) -0.035(10) -0.029(11) 0.041(11)
F45 0.231(20) 0.182(16) 0.059(8) 0.026(9) -0.009(11) 0.095(15)
F46 0.122(10) 0.089(8) 0.075(8) 0.038(6) 0.030(7) 0.036(8)
O100 0.075(10) 0.123(13) 0.120(13) 0.051(11) 0.017(9) 0.034(9)
O200 0.142(15) 0.069(9) 0.152(15) 0.058(10) 0.057(13) 0.026(10)

loop_
_atom_site_label
_atom_site_type_symbol
_atom_site_fract_x
_atom_site_fract_y
_atom_site_fract_z
_atom_site_U_iso_or_equiv
_atom_site_thermal_displace_type
_atom_site_occupancy
_atom_site_calc_flag
_atom_site_refinement_flags
_atom_site_disorder_group
Bi1 Bi 0.48499(6) 0.04608(6) 0.18407(8) 0.0434(3) Uani 0.710(5) d P .
Na1 Na 0.48499(6) 0.04608(6) 0.18407(8) 0.0434(3) Uani 0.290(5) d P .
Bi2 Bi 0.6716(3) 0.0087(3) 0.1005(3) 0.092(2) Uani 0.173(4) d P .
Na2 Na 0.6716(3) 0.0087(3) 0.1005(3) 0.092(2) Uani 0.827(4) d P .
Bi3 Bi 0.4058(4) -0.2001(4) -0.0520(4) 0.094(2) Uani 0.116(4) d P .
Na3 Na 0.4058(4) -0.2001(4) -0.0520(4) 0.094(2) Uani 0.884(4) d P .
O1 O 0.5000 0.0000 0.0000 0.064(4) Uani 1 d S .
O10 O 0.3108(8) -0.0961(8) 0.0502(10) 0.060(3) Uani 1 d D .
C11 C 0.2278(11) -0.1250(10) 0.0858(12) 0.052(4) Uani 1 d D .
C12 C 0.1383(12) -0.2247(12) 0.0134(15) 0.072(5) Uani 1 d D .
C13 C 0.0515(13) -0.2557(14) 0.0474(17) 0.085(6) Uani 1 d D .
C14 C 0.0489(13) -0.1878(15) 0.1594(17) 0.098(7) Uani 1 d D .
C15 C 0.1343(13) -0.0890(13) 0.2349(17) 0.077(6) Uani 1 d D .
C16 C 0.2212(12) -0.0599(12) 0.1997(15) 0.065(5) Uani 1 d D .
F12 F 0.1414(9) -0.2938(9) -0.0971(11) 0.100(4) Uani 1 d D .
F13 F -0.0300(11) -0.3567(12) -0.0250(15) 0.148(6) Uani 1 d D .
F14 F -0.0370(11) -0.2203(13) 0.1969(16) 0.148(6) Uani 1 d D .
F15 F 0.1354(12) -0.0205(12) 0.3482(13) 0.130(5) Uani 1 d D .
F16 F 0.3044(9) 0.0386(8) 0.2778(11) 0.095(4) Uani 1 d D .
O20 O 0.4293(10) 0.1595(9) 0.1033(10) 0.072(3) Uani 1 d D .
C21 C 0.3903(10) 0.2301(11) 0.1586(12) 0.056(4) Uiso 1 d D .
C22 C 0.2818(12) 0.1975(13) 0.1274(16) 0.077(5) Uiso 1 d D .
C23 C 0.2373(14) 0.2665(14) 0.1776(20) 0.098(7) Uiso 1 d D .
C24 C 0.3025(13) 0.3682(14) 0.2668(20) 0.097(7) Uiso 1 d D .
C25 C 0.4074(14) 0.4068(15) 0.2969(22) 0.105(7) Uiso 1 d D .
C26 C 0.4533(13) 0.3379(12) 0.2471(18) 0.081(6) Uiso 1 d D .
F22 F 0.2155(10) 0.0932(10) 0.0366(13) 0.114(4) Uiso 1 d D .
F23 F 0.1292(13) 0.2252(15) 0.1406(18) 0.165(7) Uiso 1 d D .
F24 F 0.2579(14) 0.4378(14) 0.3237(18) 0.171(7) Uiso 1 d D .
F25 F 0.4754(14) 0.5151(13) 0.3852(18) 0.168(7) Uiso 1 d D .
F26 F 0.5614(11) 0.3763(12) 0.2804(15) 0.129(5) Uiso 1 d D .
O30 O 0.5424(9) -0.0935(8) 0.1703(10) 0.064(3) Uani 1 d D .
C31 C 0.5654(10) -0.1359(9) 0.2577(12) 0.054(4) Uani 1 d D .
C32 C 0.6383(13) -0.1807(13) 0.2569(15) 0.069(5) Uani 1 d D .
C33 C 0.6640(15) -0.2237(15) 0.3437(17) 0.082(6) Uani 1 d D .
C34 C 0.6144(14) -0.2253(15) 0.4308(16) 0.078(6) Uani 1 d D .
C35 C 0.5412(14) -0.1830(15) 0.4358(17) 0.080(6) Uani 1 d D .
C36 C 0.5177(13) -0.1390(13) 0.3479(14) 0.060(5) Uani 1 d D .
F32 F 0.6860(10) -0.1833(10) 0.1655(11) 0.095(4) Uani 1 d D .
F33 F 0.7361(12) -0.2674(12) 0.3375(14) 0.124(5) Uani 1 d D .
F34 F 0.6387(11) -0.2679(10) 0.5183(11) 0.107(4) Uani 1 d D .
F35 F 0.4933(11) -0.1841(11) 0.5233(12) 0.108(4) Uani 1 d D .
F36 F 0.4439(10) -0.0959(10) 0.3535(11) 0.095(4) Uani 1 d D .
O40 O 0.6587(8) 0.1643(8) 0.2329(10) 0.062(3) Uani 1 d D .
C41 C 0.7247(9) 0.2426(10) 0.3521(13) 0.056(4) Uani 1 d D .
C42 C 0.7813(12) 0.3506(11) 0.3745(14) 0.069(5) Uani 1 d D .
C43 C 0.8520(16) 0.4299(13) 0.4935(16) 0.093(7) Uani 1 d D .
C44 C 0.8636(18) 0.4039(13) 0.5962(16) 0.119(10) Uani 1 d D .
C45 C 0.8093(17) 0.3003(14) 0.5826(15) 0.103(8) Uani 1 d D .
C46 C 0.7405(13) 0.2211(13) 0.4629(12) 0.068(5) Uani 1 d D .
F42 F 0.7670(10) 0.3772(9) 0.2696(12) 0.101(4) Uani 1 d D .
F43 F 0.9046(12) 0.5338(9) 0.5075(16) 0.148(6) Uani 1 d D .
F44 F 0.9334(14) 0.4838(13) 0.7174(14) 0.175(8) Uani 1 d D .
F45 F 0.8214(16) 0.2749(14) 0.6875(12) 0.174(8) Uani 1 d D .
F46 F 0.6880(10) 0.1174(9) 0.4486(11) 0.098(4) Uani 1 d D .
O100 O 0.1368(11) -0.0825(13) -0.2733(16) 0.112(5) Uani 1 d D .
C101 C 0.0504(23) -0.1744(29) -0.2694(32) 0.120(6) Uiso 0.80(3) d PD 1
H1A H 0.0658(23) -0.2402(29) -0.2825(32) 0.080 Uiso 0.80(3) calc PR 1
H1B H 0.0347(23) -0.1515(29) -0.1879(32) 0.080 Uiso 0.80(3) calc PR 1
C102 C -0.0277(20) -0.1895(28) -0.3745(31) 0.120(6) Uiso 0.80(3) d PD 1
H2A H -0.0792(20) -0.1632(28) -0.3444(31) 0.080 Uiso 0.80(3) calc PR 1
H2B H -0.0673(20) -0.2696(28) -0.4317(31) 0.080 Uiso 0.80(3) calc PR 1
C103 C 0.0109(22) -0.1343(26) -0.4481(25) 0.120(6) Uiso 0.80(3) d PD 1
H3A H 0.0264(22) -0.1838(26) -0.5166(25) 0.080 Uiso 0.80(3) calc PR 1
H3B H -0.0453(22) -0.1162(26) -0.4922(25) 0.080 Uiso 0.80(3) calc PR 1
C104 C 0.1024(24) -0.0389(26) -0.3713(32) 0.120(6) Uiso 0.80(3) d PD 1
H4A H 0.0875(24) 0.0260(26) -0.3332(32) 0.080 Uiso 0.80(3) calc PR 1
H4B H 0.1536(24) -0.0228(26) -0.4166(32) 0.080 Uiso 0.80(3) calc PR 1
C111 C 0.0431(52) -0.0987(108) -0.2141(71) 0.120(6) Uiso 0.20(3) d PD 2
H1C H 0.0201(52) -0.1659(108) -0.1975(71) 0.080 Uiso 0.20(3) calc PR 2
H1D H 0.0534(52) -0.0322(108) -0.1397(71) 0.080 Uiso 0.20(3) calc PR 2
C112 C -0.0145(41) -0.1114(98) -0.3381(83) 0.120(6) Uiso 0.20(3) d PD 2
H2C H 0.0024(41) -0.0381(98) -0.3400(83) 0.080 Uiso 0.20(3) calc PR 2
H2D H -0.0927(41) -0.1477(98) -0.3573(83) 0.080 Uiso 0.20(3) calc PR 2
C113 C 0.0146(52) -0.1776(75) -0.4347(56) 0.120(6) Uiso 0.20(3) d PD 2
H3C H 0.0196(52) -0.2405(75) -0.4166(56) 0.080 Uiso 0.20(3) calc PR 2
H3D H -0.0389(52) -0.2066(75) -0.5235(56) 0.080 Uiso 0.20(3) calc PR 2
C114 C 0.1178(62) -0.1035(105) -0.4233(49) 0.120(6) Uiso 0.20(3) d PD 2
H4C H 0.1184(62) -0.0403(105) -0.4442(49) 0.080 Uiso 0.20(3) calc PR 2
H4D H 0.1597(62) -0.1394(105) -0.4635(49) 0.080 Uiso 0.20(3) calc PR 2
O200 O 0.3559(15) -0.3638(12) 0.0005(18) 0.122(6) Uani 1 d D .
C201 C 0.2670(54) -0.3851(48) 0.0652(75) 0.191(12) Uiso 0.55(3) d PD 1
H1E H 0.2803(54) -0.3213(48) 0.1451(75) 0.080 Uiso 0.55(3) calc PR 1
H1F H 0.1919(54) -0.4190(48) 0.0033(75) 0.080 Uiso 0.55(3) calc PR 1
C202 C 0.3056(49) -0.4604(39) 0.0882(45) 0.191(12) Uiso 0.55(3) d PD 1
H2E H 0.2704(49) -0.4929(39) 0.1405(45) 0.080 Uiso 0.55(3) calc PR 1
H2F H 0.3842(49) -0.4230(39) 0.1365(45) 0.080 Uiso 0.55(3) calc PR 1
C203 C 0.2800(55) -0.5459(37) -0.0399(60) 0.191(12) Uiso 0.55(3) d PD 1
H3E H 0.3034(55) -0.6033(37) -0.0302(60) 0.080 Uiso 0.55(3) calc PR 1
H3F H 0.2016(55) -0.5815(37) -0.0893(60) 0.080 Uiso 0.55(3) calc PR 1
C204 C 0.3356(72) -0.4933(31) -0.1061(55) 0.191(12) Uiso 0.55(3) d PD 1
H4E H 0.2903(72) -0.5155(31) -0.1974(55) 0.080 Uiso 0.55(3) calc PR 1
H4F H 0.4032(72) -0.5017(31) -0.1029(55) 0.080 Uiso 0.55(3) calc PR 1
C211 C 0.2909(70) -0.3792(49) 0.0946(78) 0.191(12) Uiso 0.45(3) d PD 2
H1G H 0.3349(70) -0.3605(49) 0.1852(78) 0.080 Uiso 0.45(3) calc PR 2
H1H H 0.2362(70) -0.3490(49) 0.0917(78) 0.080 Uiso 0.45(3) calc PR 2
C212 C 0.2541(39) -0.4907(40) 0.0038(71) 0.191(12) Uiso 0.45(3) d PD 2
H2G H 0.2253(39) -0.4989(40) -0.0870(71) 0.080 Uiso 0.45(3) calc PR 2
H2H H 0.1967(39) -0.5407(40) 0.0209(71) 0.080 Uiso 0.45(3) calc PR 2
C213 C 0.3471(63) -0.5162(58) 0.0230(83) 0.191(12) Uiso 0.45(3) d PD 2
H3G H 0.3806(63) -0.4994(58) 0.1163(83) 0.080 Uiso 0.45(3) calc PR 2
H3H H 0.3254(63) -0.5956(58) -0.0300(83) 0.080 Uiso 0.45(3) calc PR 2
C214 C 0.4207(57) -0.4505(56) -0.0167(108) 0.191(12) Uiso 0.45(3) d PD 2
H4G H 0.4153(57) -0.4888(56) -0.1078(108) 0.080 Uiso 0.45(3) calc PR 2
H4H H 0.4961(57) -0.4150(56) 0.0446(108) 0.080 Uiso 0.45(3) calc PR 2

loop_
_atom_type_symbol
_atom_type_description
_atom_type_scat_dispersion_real
_atom_type_scat_dispersion_imag
_atom_type_scat_source
C C 0.0033 0.0016 'International Tables Vol C Tables 4.2.6.8 and 6.1.1.4'
H H 0.0000 0.0000 'International Tables Vol C Tables 4.2.6.8 and 6.1.1.4'
O O 0.0106 0.0060 'International Tables Vol C Tables 4.2.6.8 and 6.1.1.4'
F F 0.0171 0.0103 'International Tables Vol C Tables 4.2.6.8 and 6.1.1.4'
Na Na 0.0362 0.0249 'International Tables Vol C Tables 4.2.6.8 and 6.1.1.4'
Bi Bi -4.1077 10.2566 'International Tables Vol C Tables 4.2.6.8 and 6.1.1.4'

loop_
_geom_angle_atom_site_label_1
_geom_angle_atom_site_label_2
_geom_angle_atom_site_label_3
_geom_angle
_geom_angle_site_symmetry_1
_geom_angle_site_symmetry_3
_geom_angle_publ_flag
O1 Bi1 O40 78.1(3) . . y
O1 Bi1 O30 76.8(3) . . y
O40 Bi1 O30 88.5(4) . . y
O1 Bi1 O20 77.4(3) . . y
O40 Bi1 O20 87.9(4) . . y
O30 Bi1 O20 154.1(4) . . y
O1 Bi1 O10 79.0(3) . . y
O40 Bi1 O10 157.1(4) . . y
O30 Bi1 O10 86.9(4) . . y
O20 Bi1 O10 86.6(4) . . y
O40 Na2 O1 72.0(3) . . y
O40 Na2 O30 86.1(4) . . y
O1 Na2 O30 70.3(3) . . y
O40 Na2 O10 86.5(4) . 2_655 y
O1 Na2 O10 72.5(3) . 2_655 y
O30 Na2 O10 142.6(4) . 2_655 y
O40 Na2 O20 142.1(4) . 2_655 y
O1 Na2 O20 70.1(3) . 2_655 y
O30 Na2 O20 81.1(4) . 2_655 y
O10 Na2 O20 82.6(4) 2_655 2_655 y
O40 Na2 O100 87.3(5) . 2_655 y
O1 Na2 O100 159.3(4) . 2_655 y
O30 Na2 O100 108.5(5) . 2_655 y
O10 Na2 O100 107.7(5) 2_655 2_655 y
O20 Na2 O100 130.6(5) 2_655 2_655 y
O40 Na2 F22 151.2(4) . 2_655 y
O1 Na2 F22 124.8(3) . 2_655 y
O30 Na2 F22 120.4(4) . 2_655 y
O10 Na2 F22 78.5(4) 2_655 2_655 y
O20 Na2 F22 60.2(4) 2_655 2_655 y
O100 Na2 F22 74.4(5) 2_655 2_655 y
O40 Na3 O20 83.7(4) 2_655 2_655 y
O40 Na3 O30 136.8(4) 2_655 . y
O20 Na3 O30 79.6(4) 2_655 . y
O40 Na3 O10 84.9(4) 2_655 . y
O20 Na3 O10 137.8(4) 2_655 . y
O30 Na3 O10 81.6(4) . . y
O40 Na3 O200 135.2(5) 2_655 . y
O20 Na3 O200 113.2(5) 2_655 . y
O30 Na3 O200 87.9(5) . . y
O10 Na3 O200 103.4(5) . . y
O40 Na3 O1 69.5(3) 2_655 . y
O20 Na3 O1 68.1(3) 2_655 . y
O30 Na3 O1 67.4(3) . . y
O10 Na3 O1 69.9(3) . . y
O200 Na3 O1 154.9(5) . . y
O40 Na3 F42 63.2(4) 2_655 2_655 y
O20 Na3 F42 109.7(4) 2_655 2_655 y
O30 Na3 F42 159.8(4) . 2_655 y
O10 Na3 F42 100.7(4) . 2_655 y
O200 Na3 F42 72.0(5) . 2_655 y
O1 Na3 F42 132.4(3) . 2_655 y
Bi1 O1 Na2 88.38(9) 2_655 2_655 y
Bi1 O1 Na2 91.62(9) . 2_655 y
Bi1 O1 Na2 91.62(9) 2_655 . y
Bi1 O1 Na2 88.38(9) . . y
Na1 O1 Na3 91.34(11) 2_655 2_655 y
Bi1 O1 Na3 91.34(11) 2_655 2_655 y
Bi1 O1 Na3 88.66(11) . 2_655 y
Na2 O1 Na3 92.91(14) 2_655 2_655 y
Na2 O1 Na3 87.09(14) . 2_655 y
Bi1 O1 Na3 88.66(11) 2_655 . y
Bi1 O1 Na3 91.34(11) . . y
Na2 O1 Na3 87.09(14) 2_655 . y
Na2 O1 Na3 92.91(14) . . y
C11 O10 Bi1 126.8(8) . . ?
C11 O10 Na2 125.8(7) . 2_655 ?
Bi1 O10 Na2 83.9(3) . 2_655 ?
C11 O10 Na3 132.9(8) . . ?
Bi1 O10 Na3 85.5(4) . . ?
Na2 O10 Na3 86.2(4) 2_655 . ?
Na2 O10 Bi3 86.2(4) 2_655 . ?
O10 C11 C12 122.9(11) . . ?
O10 C11 C16 123.6(12) . . ?
C12 C11 C16 113.4(13) . . ?
C13 C12 F12 119.7(13) . . ?
C13 C12 C11 124.0(13) . . ?
F12 C12 C11 116.3(12) . . ?
C12 C13 F13 120.2(14) . . ?
C12 C13 C14 120.0(13) . . ?
F13 C13 C14 119.8(13) . . ?
C15 C14 C13 118.9(14) . . ?
C15 C14 F14 120.8(14) . . ?
C13 C14 F14 120.3(14) . . ?
F15 C15 C16 119.3(13) . . ?
F15 C15 C14 120.5(13) . . ?
C16 C15 C14 120.2(13) . . ?
F16 C16 C15 118.3(12) . . ?
F16 C16 C11 118.2(12) . . ?
C15 C16 C11 123.5(13) . . ?
C16 F16 Na1 107.6(8) . . ?
C21 O20 Bi1 127.8(7) . . ?
C21 O20 Na1 127.8(7) . . ?
C21 O20 Na2 125.4(9) . 2_655 ?
Bi1 O20 Na2 84.5(4) . 2_655 ?
C21 O20 Na3 128.4(8) . 2_655 ?
Bi1 O20 Na3 84.5(4) . 2_655 ?
Na2 O20 Na3 92.3(4) 2_655 2_655 ?
O20 C21 C22 120.6(12) . . ?
O20 C21 C26 123.9(13) . . ?
C22 C21 C26 115.5(14) . . ?
C23 C22 F22 118.6(13) . . ?
C23 C22 C21 123.2(14) . . ?
F22 C22 C21 118.1(13) . . ?
C24 C23 C22 118.3(16) . . ?
C24 C23 F23 123.4(15) . . ?
C22 C23 F23 118.1(15) . . ?
C23 C24 C25 121.6(17) . . ?
C23 C24 F24 118.8(15) . . ?
C25 C24 F24 119.4(15) . . ?
C24 C25 C26 120.2(16) . . ?
C24 C25 F25 121.7(15) . . ?
C26 C25 F25 117.9(15) . . ?
C25 C26 F26 120.6(14) . . ?
C25 C26 C21 120.8(14) . . ?
F26 C26 C21 118.6(14) . . ?
C22 F22 Na2 111.6(9) . 2_655 ?
C31 O30 Bi1 130.7(8) . . ?
C31 O30 Na2 124.6(8) . . ?
Bi1 O30 Na2 83.0(4) . . ?
Na1 O30 Na2 83.0(4) . . ?
C31 O30 Na3 125.1(7) . . ?
Bi1 O30 Na3 87.0(4) . . ?
Na2 O30 Na3 93.5(4) . . ?
O30 C31 C36 123.6(12) . . ?
O30 C31 C32 120.2(12) . . ?
C36 C31 C32 116.2(13) . . ?
C33 C32 F32 119.3(13) . . ?
C33 C32 C31 122.0(13) . . ?
F32 C32 C31 118.8(12) . . ?
C34 C33 F33 121.1(13) . . ?
C34 C33 C32 119.7(14) . . ?
F33 C33 C32 119.2(14) . . ?
C35 C34 C33 121.1(14) . . ?
C35 C34 F34 118.2(13) . . ?
C33 C34 F34 120.7(14) . . ?
F35 C35 C34 120.6(13) . . ?
F35 C35 C36 121.4(14) . . ?
C34 C35 C36 118.0(14) . . ?
C31 C36 F36 119.1(12) . . ?
C31 C36 C35 123.0(14) . . ?
F36 C36 C35 117.9(12) . . ?
C41 O40 Bi1 124.6(8) . . ?
C41 O40 Na2 130.3(7) . . ?
Bi1 O40 Na2 85.2(4) . . ?
C41 O40 Na3 124.3(8) . 2_655 ?
Bi1 O40 Na3 87.7(4) . 2_655 ?
Na1 O40 Na3 87.7(4) . 2_655 ?
Na2 O40 Na3 91.8(4) . 2_655 ?
O40 C41 C42 122.6(12) . . ?
O40 C41 C46 122.4(12) . . ?
C42 C41 C46 115.1(12) . . ?
C43 C42 F42 119.0(13) . . ?
C43 C42 C41 123.3(14) . . ?
F42 C42 C41 117.7(12) . . ?
C44 C43 F43 121.5(14) . . ?
C44 C43 C42 118.6(14) . . ?
F43 C43 C42 119.8(15) . . ?
C43 C44 C45 121.5(15) . . ?
C43 C44 F44 119.2(15) . . ?
C45 C44 F44 119.3(16) . . ?
C46 C45 C44 119.4(15) . . ?
C46 C45 F45 119.5(15) . . ?
C44 C45 F45 121.0(14) . . ?
F46 C46 C45 119.6(13) . . ?
F46 C46 C41 118.5(11) . . ?
C45 C46 C41 121.9(14) . . ?
C42 F42 Na3 109.8(8) . 2_655 ?
C101 O100 C104 116.2(18) . . ?
C111 O100 C114 123.9(25) . . ?
C111 O100 C112 45.2(14) . . ?
C114 O100 C112 79.0(20) . . ?
C111 O100 C113 81.1(20) . . ?
C114 O100 C113 46.9(15) . . ?
C112 O100 C113 43.4(13) . . ?
C101 O100 Na2 116.0(14) . 2_655 ?
C104 O100 Na2 127.7(13) . 2_655 ?
C111 O100 Na2 114.0(29) . 2_655 ?
C114 O100 Na2 122.1(29) . 2_655 ?
C112 O100 Na2 157.3(27) . 2_655 ?
C113 O100 Na2 157.8(30) . 2_655 ?
C102 C101 O100 96.0(17) . . ?
C101 C102 C103 113.6(19) . . ?
C104 C103 C102 111.8(20) . . ?
C103 C104 O100 93.3(17) . . ?
C112 C111 O100 80.7(22) . . ?
C111 C112 C113 109.0(37) . . ?
C111 C112 O100 54.1(17) . . ?
C113 C112 O100 67.8(16) . . ?
C114 C113 C112 104.7(35) . . ?
C114 C113 O100 54.4(17) . . ?
C112 C113 O100 68.9(16) . . ?
C113 C114 O100 78.7(22) . . ?
C211 O200 C214 109.8(38) . . ?
C201 O200 C204 105.8(32) . . ?
C211 O200 C212 46.7(15) . . ?
C214 O200 C212 78.6(17) . . ?
C201 O200 Na3 118.9(20) . . ?
C211 O200 Na3 123.8(24) . . ?
C214 O200 Na3 123.6(23) . . ?
C204 O200 Na3 122.7(19) . . ?
C212 O200 Na3 153.0(22) . . ?
C202 C201 O200 82.9(22) . . ?
C201 C202 C203 106.4(33) . . ?
C204 C203 C202 106.7(30) . . ?
C203 C204 O200 92.3(23) . . ?
C212 C211 O200 78.8(22) . . ?
C211 C212 C213 105.9(34) . . ?
C211 C212 O200 54.4(17) . . ?
C213 C212 O200 80.6(23) . . ?
C214 C213 C212 107.6(33) . . ?
C213 C214 O200 88.6(25) . . ?

loop_
_geom_bond_atom_site_label_1
_geom_bond_atom_site_label_2
_geom_bond_distance
_geom_bond_site_symmetry_2
_geom_bond_publ_flag
Bi1 O1 2.0937(9) . y
Bi1 O40 2.292(10) . y
Bi1 O30 2.324(10) . y
Bi1 O20 2.331(11) . y
Bi1 O10 2.372(10) . y
Bi1 Na2 3.214(4) 2_655 y
Na2 O40 2.326(11) . y
Na2 O1 2.380(4) . y
Na2 O30 2.392(12) . y
Na2 O10 2.438(11) 2_655 y
Na2 O20 2.448(11) 2_655 y
Na2 O100 2.614(15) 2_655 y
Na2 F22 2.863(14) 2_655 y
Na3 O40 2.354(12) 2_655 y
Na3 O20 2.455(13) 2_655 y
Na3 O30 2.461(11) . y
Na3 O10 2.481(12) . y
Na3 O200 2.490(14) . y
Na3 O1 2.496(5) . y
Na3 F42 2.808(13) 2_655 y
O1 Bi1 2.0937(9) 2_655 y
O1 Na2 2.380(4) 2_655 y
O1 Na3 2.496(5) 2_655 y
O10 C11 1.31(2) . ?
O10 Na2 2.438(11) 2_655 y
C11 C12 1.38(2) . ?
C11 C16 1.39(2) . ?
C12 C13 1.35(2) . ?
C12 F12 1.36(2) . ?
C13 F13 1.35(2) . ?
C13 C14 1.36(2) . ?
C14 C15 1.35(2) . ?
C14 F14 1.36(2) . ?
C15 F15 1.35(2) . ?
C15 C16 1.35(2) . ?
C16 F16 1.34(2) . ?
O20 C21 1.34(2) . ?
O20 Na2 2.448(11) 2_655 y
O20 Na3 2.455(13) 2_655 y
C21 C22 1.37(2) . ?
C21 C26 1.37(2) . ?
C22 C23 1.36(2) . ?
C22 F22 1.36(2) . ?
C23 C24 1.32(2) . ?
C23 F23 1.35(2) . ?
C24 C25 1.32(2) . ?
C24 F24 1.40(2) . ?
C25 C26 1.38(2) . ?
C25 F25 1.39(2) . ?
C26 F26 1.35(2) . ?
F22 Na2 2.863(14) 2_655 y
O30 C31 1.35(2) . ?
C31 C36 1.36(2) . ?
C31 C32 1.36(2) . ?
C32 C33 1.36(2) . ?
C32 F32 1.37(2) . ?
C33 C34 1.35(2) . ?
C33 F33 1.35(2) . ?
C34 C35 1.34(2) . ?
C34 F34 1.36(2) . ?
C35 F35 1.33(2) . ?
C35 C36 1.38(2) . ?
C36 F36 1.36(2) . ?
O40 C41 1.34(2) . ?
O40 Na3 2.354(12) 2_655 y
C41 C42 1.38(2) . ?
C41 C46 1.39(2) . ?
C42 C43 1.35(2) . ?
C42 F42 1.37(2) . ?
C43 C44 1.34(2) . ?
C43 F43 1.35(2) . ?
C44 C45 1.35(2) . ?
C44 F44 1.37(2) . ?
C45 C46 1.35(2) . ?
C45 F45 1.36(2) . ?
C46 F46 1.34(2) . ?
F42 Na3 2.808(13) 2_655 y
O100 C101 1.49(2) . ?
O100 C104 1.51(3) . ?
O100 C111 1.60(4) . ?
O100 C114 1.60(4) . ?
O100 C112 1.95(3) . ?
O100 C113 1.93(3) . ?
O100 Na2 2.614(15) 2_655 y
C101 C102 1.35(3) . ?
C102 C103 1.40(3) . ?
C103 C104 1.37(3) . ?
C111 C112 1.40(4) . ?
C112 C113 1.44(4) . ?
C113 C114 1.44(4) . ?
O200 C201 1.59(3) . ?
O200 C211 1.59(3) . ?
O200 C214 1.73(3) . ?
O200 C204 1.73(2) . ?
O200 C212 1.92(3) . ?
C201 C202 1.40(3) . ?
C202 C203 1.46(3) . ?
C203 C204 1.41(3) . ?
C211 C212 1.42(4) . ?
C212 C213 1.45(3) . ?
C213 C214 1.41(3) . ?
